data_4512896
loop_
_publ_author_name
'Hu, Jin-Song'
'Huang, Xin-Hua'
'Pan, Cheng-Ling'
'Zhang, Lei'

_publ_section_title
;
 Photochemical and Magnetic Properties of Seven New Metal--Organic
 Frameworks Constructed by Flexible Tetrapyridines and V-Shaped
 Polycarboxylate Acids
;
_journal_issue 5
_journal_name_full 'Crystal Growth &amp; Design'
_journal_page_first 2272
_journal_paper_doi 10.1021/acs.cgd.5b00067
_journal_volume 15
_journal_year 2015
_chemical_formula_moiety C115H112Cd4N11O35
_chemical_formula_sum 'C115 H112 Cd4 N11 O35'
_chemical_formula_weight 2657.76
_chemical_name_systematic
; 
 ? 
;
_space_group_IT_number 15
_symmetry_cell_setting monoclinic
_symmetry_space_group_name_Hall '-C 2yc'
_symmetry_space_group_name_H-M 'C 1 2/c 1'
_atom_sites_solution_hydrogens geom
_atom_sites_solution_primary direct
_atom_sites_solution_secondary difmap
_audit_creation_method SHELXL-97
_cell_angle_alpha 90.00
_cell_angle_beta 98.809(12)
_cell_angle_gamma 90.00
_cell_formula_units_Z 4
_cell_length_a 45.94(3)
_cell_length_b 11.228(7)
_cell_length_c 24.489(16)
_cell_measurement_temperature 293(2)
_cell_volume 12483(14)
_computing_structure_refinement 'SHELXL-97 (Sheldrick, 1997)'
_computing_structure_solution 'SHELXS-97 (Sheldrick, 1990)'
_diffrn_ambient_temperature 293(2)
_diffrn_measured_fraction_theta_full 0.994
_diffrn_measured_fraction_theta_max 0.994
_diffrn_radiation_monochromator graphite
_diffrn_radiation_source 'fine-focus sealed tube'
_diffrn_radiation_type MoK\a
_diffrn_radiation_wavelength 0.71073
_diffrn_reflns_av_R_equivalents 0.0000
_diffrn_reflns_av_sigmaI/netI 0.0614
_diffrn_reflns_limit_h_max 52
_diffrn_reflns_limit_h_min -54
_diffrn_reflns_limit_k_max 13
_diffrn_reflns_limit_k_min 0
_diffrn_reflns_limit_l_max 28
_diffrn_reflns_limit_l_min 0
_diffrn_reflns_number 10928
_diffrn_reflns_theta_full 25.00
_diffrn_reflns_theta_max 25.00
_diffrn_reflns_theta_min 1.87
_exptl_absorpt_coefficient_mu 0.752
_exptl_crystal_colour yellow
_exptl_crystal_density_diffrn 1.407
_exptl_crystal_density_method 'not measured'
_exptl_crystal_description block
_exptl_crystal_F_000 5348
_refine_diff_density_max 1.644
_refine_diff_density_min -1.068
_refine_diff_density_rms 0.122
_refine_ls_extinction_method none
_refine_ls_goodness_of_fit_ref 1.041
_refine_ls_hydrogen_treatment mixed
_refine_ls_matrix_type full
_refine_ls_number_parameters 790
_refine_ls_number_reflns 10928
_refine_ls_number_restraints 806
_refine_ls_restrained_S_all 1.117
_refine_ls_R_factor_all 0.0793
_refine_ls_R_factor_gt 0.0659
_refine_ls_shift/su_max 0.005
_refine_ls_shift/su_mean 0.000
_refine_ls_structure_factor_coef Fsqd
_refine_ls_weighting_details 'calc w=1/[\s^2^(Fo^2^)+(0.1459P)^2^+0.0000P] where P=(Fo^2^+2Fc^2^)/3'
_refine_ls_weighting_scheme calc
_refine_ls_wR_factor_gt 0.1994
_refine_ls_wR_factor_ref 0.2104
_reflns_number_gt 8290
_reflns_number_total 10928
_reflns_threshold_expression >2sigma(I)
_cod_data_source_file cg5b00067_si_002.cif
_cod_data_source_block 2
_cod_depositor_comments 'Adding full bibliography for 4512895--4512901.cif.'
_cod_original_sg_symbol_H-M C2/c
_cod_database_code 4512896

loop_
_symmetry_equiv_pos_as_xyz
'x, y, z'
'-x, y, -z+1/2'
'x+1/2, y+1/2, z'
'-x+1/2, y+1/2, -z+1/2'
'-x, -y, -z'
'x, -y, z-1/2'
'-x+1/2, -y+1/2, -z'
'x+1/2, -y+1/2, z-1/2'

loop_
_atom_site_label
_atom_site_type_symbol
_atom_site_fract_x
_atom_site_fract_y
_atom_site_fract_z
_atom_site_U_iso_or_equiv
_atom_site_adp_type
_atom_site_occupancy
_atom_site_symmetry_multiplicity
_atom_site_calc_flag
_atom_site_refinement_flags
_atom_site_disorder_assembly
_atom_site_disorder_group
Cd1 Cd 0.014219(9) 1.33746(4) 0.058934(17) 0.05100(18) Uani 1 1 d U . .
Cd2 Cd 0.216813(10) 0.63792(4) 0.079574(19) 0.06117(19) Uani 1 1 d U . .
N1 N 0.04454(11) 1.3183(5) -0.0076(2) 0.0600(12) Uani 1 1 d U . .
O2 O -0.01690(10) 1.1702(4) 0.03452(19) 0.0706(12) Uani 1 1 d U . .
N2 N 0.04220(11) 1.2162(5) 0.1231(2) 0.0635(12) Uani 1 1 d U . .
O3 O -0.02700(9) 1.3338(4) -0.01313(18) 0.0623(10) Uani 1 1 d U . .
N3 N 0.19669(11) 0.7213(5) 0.1544(2) 0.0640(12) Uani 1 1 d U A .
N4 N 0.18441(12) 0.7427(5) 0.0165(2) 0.0680(13) Uani 1 1 d U A .
O4 O -0.01968(11) 1.3887(6) 0.1091(2) 0.1005(18) Uani 1 1 d U . .
O5 O 0.03862(8) 1.5062(3) 0.09433(17) 0.0600(10) Uani 1 1 d U . .
H10B H 0.0268 1.5472 0.1175 0.072 Uiso 1 1 d R . .
H10C H 0.0420 1.5574 0.0645 0.072 Uiso 1 1 d R . .
N5 N 0.2540(3) 0.3013(10) 0.1889(5) 0.159(3) Uani 1 1 d DU . .
O6 O 0.08556(10) 0.9905(4) 0.24161(17) 0.0717(12) Uani 1 1 d U . .
N6 N -0.0159(3) 1.1379(11) 0.2156(5) 0.101(4) Uani 0.50 1 d PDU . .
O7 O 0.10109(9) 0.7930(4) 0.38679(18) 0.0690(11) Uani 1 1 d U . .
C7 C -0.1118(2) 1.0713(8) -0.0838(4) 0.124(4) Uani 1 1 d U . .
O8 O 0.14140(12) 0.9729(5) 0.3694(2) 0.0999(17) Uani 1 1 d U . .
C8 C -0.0953(2) 1.0107(8) -0.0407(4) 0.110(3) Uani 1 1 d U . .
H8A H -0.1013 0.9364 -0.0299 0.133 Uiso 1 1 calc R . .
O9 O 0.15371(10) 0.8928(4) 0.26689(18) 0.0709(11) Uani 1 1 d U . .
C9 C -0.06969(16) 1.0620(7) -0.0138(3) 0.083(2) Uani 1 1 d U . .
H9A H -0.0583 1.0217 0.0151 0.099 Uiso 1 1 calc R . .
C10 C -0.06083(14) 1.1749(5) -0.0298(3) 0.0602(15) Uani 1 1 d U . .
C11 C -0.07792(15) 1.2293(6) -0.0734(3) 0.078(2) Uani 1 1 d U . .
H11A H -0.0724 1.3037 -0.0849 0.093 Uiso 1 1 calc R . .
O12 O 0.23650(12) 0.5615(5) 0.0045(2) 0.0948(15) Uani 1 1 d U A .
H12C H 0.2491 0.5015 0.0151 0.114 Uiso 1 1 d R . .
H12A H 0.2350 0.5758 -0.0320 0.114 Uiso 1 1 d R . .
C12 C -0.10315(18) 1.1767(8) -0.1006(4) 0.104(3) Uani 1 1 d U . .
H12B H -0.1141 1.2147 -0.1307 0.124 Uiso 1 1 calc R . .
O13 O 0.25254(9) 0.8022(4) 0.08456(18) 0.0681(11) Uani 1 1 d U A .
C13 C -0.03322(12) 1.2284(5) -0.0019(2) 0.0545(12) Uani 1 1 d U . .
O14 O 0.26287(10) 0.6461(4) 0.1388(2) 0.0766(13) Uani 1 1 d U A .
C14 C 0.03447(14) 1.2584(6) -0.0539(2) 0.0655(16) Uani 1 1 d U . .
H14A H 0.0144 1.2422 -0.0613 0.079 Uiso 1 1 calc R . .
O15 O 0.37160(10) 0.9775(6) 0.2332(2) 0.0977(18) Uani 1 1 d U . .
C15 C 0.07326(15) 1.3447(6) 0.0001(3) 0.0707(18) Uani 1 1 d U . .
H15A H 0.0807 1.3901 0.0309 0.085 Uiso 1 1 calc R . .
O16 O 0.49905(10) 1.0372(4) 0.16290(19) 0.0727(12) Uani 1 1 d U . .
C16 C 0.06028(14) 1.2614(6) 0.1652(2) 0.0651(16) Uani 1 1 d U . .
H16A H 0.0628 1.3436 0.1670 0.078 Uiso 1 1 calc R . .
C17 C 0.07567(14) 1.1920(6) 0.2066(3) 0.0656(16) Uani 1 1 d U . .
H17A H 0.0882 1.2271 0.2356 0.079 Uiso 1 1 calc R . .
O17 O 0.2902(3) 0.2894(16) 0.1377(6) 0.282(7) Uani 1 1 d DU . .
C18 C 0.07215(13) 1.0715(5) 0.2043(3) 0.0631(15) Uani 1 1 d U . .
O18 O -0.0177(3) 0.9358(13) 0.2167(7) 0.149(5) Uani 0.50 1 d PDU . .
C19 C 0.05365(15) 1.0230(6) 0.1595(3) 0.0717(18) Uani 1 1 d U . .
H19A H 0.0517 0.9409 0.1555 0.086 Uiso 1 1 calc R . .
C20 C 0.03850(16) 1.0979(6) 0.1217(3) 0.0733(18) Uani 1 1 d U . .
H20A H 0.0250 1.0655 0.0935 0.088 Uiso 1 1 calc R . .
C21 C 0.10596(14) 1.0364(5) 0.2862(2) 0.0615(14) Uani 1 1 d U . .
H21A H 0.0964 1.0942 0.3069 0.074 Uiso 1 1 calc R . .
H21B H 0.1222 1.0751 0.2723 0.074 Uiso 1 1 calc R . .
C22 C 0.11713(13) 0.9305(6) 0.3230(2) 0.0605(13) Uani 1 1 d U . .
C23 C 0.09107(14) 0.8791(6) 0.3453(3) 0.0642(15) Uani 1 1 d U . .
H23A H 0.0805 0.9421 0.3609 0.077 Uiso 1 1 calc R . .
H23B H 0.0778 0.8418 0.3156 0.077 Uiso 1 1 calc R . .
C24 C 0.08134(13) 0.7560(5) 0.4195(2) 0.0564(13) Uani 1 1 d U . .
C25 C 0.09240(15) 0.6903(7) 0.4660(3) 0.0748(18) Uani 1 1 d U . .
H25A H 0.1123 0.6707 0.4737 0.112 Uiso 1 1 calc R . .
C26 C 0.05172(14) 0.7806(6) 0.4090(3) 0.0673(16) Uani 1 1 d U . .
H26A H 0.0436 0.8225 0.3775 0.101 Uiso 1 1 calc R . .
C59 C 0.12930(10) 1.0688(5) 0.39864(19) 0.0461(11) Uani 1 1 d U . .
C27 C 0.14823(12) 1.1267(6) 0.4372(2) 0.0571(13) Uani 1 1 d U . .
C28 C 0.13718(15) 1.2162(7) 0.4652(3) 0.083(2) Uani 1 1 d U . .
H28A H 0.1172 1.2351 0.4579 0.124 Uiso 1 1 calc R . .
C29 C 0.17778(13) 1.0998(6) 0.4490(2) 0.0617(15) Uani 1 1 d U . .
H29A H 0.1859 1.0388 0.4306 0.093 Uiso 1 1 calc R . .
C30 C 0.13098(14) 0.8366(5) 0.2903(3) 0.0625(15) Uani 1 1 d U . .
H30A H 0.1390 0.7722 0.3144 0.075 Uiso 1 1 calc R . .
H30B H 0.1163 0.8040 0.2615 0.075 Uiso 1 1 calc R . .
C31 C 0.16786(14) 0.8305(5) 0.2309(2) 0.0581(14) Uani 1 1 d U . .
C32 C 0.18782(15) 0.8925(7) 0.2063(3) 0.0721(17) Uani 1 1 d U A .
H32A H 0.1919 0.9720 0.2150 0.087 Uiso 1 1 calc R . .
C33 C 0.20167(16) 0.8341(6) 0.1682(3) 0.0753(18) Uani 1 1 d U . .
H33A H 0.2153 0.8761 0.1512 0.090 Uiso 1 1 calc R A .
C34 C 0.17733(14) 0.6624(5) 0.1797(3) 0.0634(15) Uani 1 1 d U . .
H34A H 0.1739 0.5827 0.1707 0.076 Uiso 1 1 calc R A .
C35 C 0.16244(14) 0.7110(6) 0.2175(2) 0.0609(14) Uani 1 1 d U A .
H35A H 0.1491 0.6665 0.2340 0.073 Uiso 1 1 calc R . .
C36 C 0.15577(15) 0.7211(7) 0.0044(3) 0.084(2) Uani 1 1 d U . .
H36A H 0.1478 0.6604 0.0234 0.101 Uiso 1 1 calc R A .
C37 C 0.19482(14) 0.8337(6) -0.0109(3) 0.0645(16) Uani 1 1 d U . .
H37A H 0.2147 0.8528 -0.0021 0.077 Uiso 1 1 calc R A .
C39 C 0.26866(13) 0.7479(6) 0.1225(3) 0.0604(13) Uani 1 1 d U A .
C40 C 0.29633(13) 0.8078(6) 0.1517(3) 0.0597(14) Uani 1 1 d U . .
C41 C 0.30368(17) 0.9207(7) 0.1365(3) 0.086(2) Uani 1 1 d U A .
H41A H 0.2919 0.9591 0.1076 0.104 Uiso 1 1 calc R . .
C42 C 0.32823(19) 0.9772(8) 0.1636(4) 0.098(2) Uani 1 1 d U . .
H42A H 0.3326 1.0547 0.1543 0.118 Uiso 1 1 calc R A .
C43 C 0.34587(14) 0.9191(8) 0.2037(3) 0.0780(19) Uani 1 1 d U A .
C44 C 0.33887(16) 0.8090(8) 0.2204(4) 0.090(2) Uani 1 1 d U . .
H44A H 0.3504 0.7719 0.2501 0.108 Uiso 1 1 calc R A .
C45 C 0.31479(16) 0.7544(7) 0.1927(3) 0.082(2) Uani 1 1 d U A .
H45A H 0.3108 0.6767 0.2023 0.099 Uiso 1 1 calc R . .
C46 C 0.39712(13) 0.9753(6) 0.2078(3) 0.0696(17) Uani 1 1 d U . .
C47 C 0.39937(14) 0.9134(8) 0.1607(3) 0.084(2) Uani 1 1 d U . .
H47A H 0.3834 0.8701 0.1431 0.101 Uiso 1 1 calc R . .
C48 C 0.42563(14) 0.9153(7) 0.1393(3) 0.079(2) Uani 1 1 d U . .
H48A H 0.4270 0.8755 0.1064 0.095 Uiso 1 1 calc R . .
C49 C 0.44990(13) 0.9761(6) 0.1664(2) 0.0597(14) Uani 1 1 d U . .
C50 C 0.44670(13) 1.0365(5) 0.2149(3) 0.0634(15) Uani 1 1 d U . .
H50A H 0.4626 1.0787 0.2338 0.076 Uiso 1 1 calc R . .
C51 C 0.42091(13) 1.0344(6) 0.2349(3) 0.0677(16) Uani 1 1 d U . .
H51A H 0.4194 1.0739 0.2677 0.081 Uiso 1 1 calc R . .
C52 C 0.47852(13) 0.9696(6) 0.1445(3) 0.0653(15) Uani 1 1 d U . .
C53 C 0.2366(3) 0.3856(15) 0.2153(6) 0.181(5) Uani 1 1 d DU . .
H53A H 0.2429 0.4652 0.2087 0.271 Uiso 1 1 calc R . .
H53B H 0.2394 0.3707 0.2544 0.271 Uiso 1 1 calc R . .
H53C H 0.2162 0.3766 0.2004 0.271 Uiso 1 1 calc R . .
C54 C 0.2507(4) 0.1801(13) 0.2070(8) 0.243(7) Uani 1 1 d DU . .
H54A H 0.2637 0.1290 0.1903 0.365 Uiso 1 1 calc R . .
H54B H 0.2307 0.1547 0.1961 0.365 Uiso 1 1 calc R . .
H54C H 0.2557 0.1761 0.2464 0.365 Uiso 1 1 calc R . .
C55 C 0.2721(3) 0.3528(15) 0.1571(6) 0.187(6) Uani 1 1 d DU . .
H55A H 0.2710 0.4341 0.1499 0.224 Uiso 1 1 calc R . .
C56 C 0.0000 1.2375(12) 0.2500 0.118(4) Uani 1 2 d SDU . .
C57 C -0.0350(3) 1.1311(14) 0.1584(6) 0.094(4) Uani 0.50 1 d PDU . .
C58 C -0.0085(3) 1.0310(12) 0.2405(7) 0.105(5) Uani 0.50 1 d PDU . .
C38 C 0.1854(3) 0.4178(15) 0.0898(8) 0.087(4) Uani 0.512(10) 1 d PDU A 1
O11 O 0.1672(3) 0.5030(10) 0.0809(5) 0.106(4) Uani 0.512(10) 1 d PDU A 1
O10 O 0.2124(3) 0.4342(11) 0.0930(5) 0.091(3) Uani 0.512(10) 1 d PDU A 1
O11' O 0.1951(3) 0.4756(10) 0.0896(5) 0.077(3) Uani 0.488(10) 1 d PU A 2
O10' O 0.2044(3) 0.3759(14) 0.0178(6) 0.131(5) Uani 0.488(10) 1 d PU A 2
C38' C 0.1923(4) 0.3902(16) 0.0619(8) 0.084(4) Uani 0.488(10) 1 d PU A 2
C3 C 0.17482(18) 0.2900(7) 0.0846(4) 0.087(2) Uani 1 1 d U . .
C6 C 0.1512(2) 0.2834(10) 0.1100(4) 0.116(3) Uani 1 1 d U A .
H6 H 0.1433 0.3511 0.1238 0.139 Uiso 1 1 calc R . .
C1 C 0.1872(3) 0.1908(10) 0.0724(6) 0.146(4) Uani 1 1 d U A .
H1 H 0.2050 0.1955 0.0592 0.175 Uiso 1 1 calc R . .
C4 C 0.1505(2) 0.0760(9) 0.0966(5) 0.121(3) Uani 1 1 d U . .
C5 C 0.1386(2) 0.1679(12) 0.1152(5) 0.132(4) Uani 1 1 d U . .
H5 H 0.1218 0.1597 0.1319 0.159 Uiso 1 1 calc R A .
C2 C 0.1754(3) 0.0805(10) 0.0780(5) 0.140(4) Uani 1 1 d U . .
H2 H 0.1848 0.0118 0.0688 0.168 Uiso 1 1 calc R A .
O1 O -0.1378(2) 1.0308(8) -0.1115(4) 0.207(4) Uani 1 1 d U . .

loop_
_atom_site_aniso_label
_atom_site_aniso_U_11
_atom_site_aniso_U_22
_atom_site_aniso_U_33
_atom_site_aniso_U_23
_atom_site_aniso_U_13
_atom_site_aniso_U_12
Cd1 0.0492(3) 0.0541(3) 0.0484(3) -0.00201(17) 0.00323(18) -0.00791(17)
Cd2 0.0663(3) 0.0596(3) 0.0571(3) 0.00252(19) 0.0079(2) -0.0053(2)
N1 0.059(3) 0.065(3) 0.056(3) -0.005(2) 0.008(2) -0.002(2)
O2 0.066(2) 0.067(3) 0.071(3) 0.002(2) -0.012(2) -0.008(2)
N2 0.073(3) 0.061(3) 0.054(3) 0.005(2) 0.000(2) -0.010(2)
O3 0.058(2) 0.062(2) 0.064(2) 0.0025(18) 0.0014(18) -0.0180(18)
N3 0.068(3) 0.063(3) 0.062(3) -0.001(2) 0.013(2) -0.010(2)
N4 0.065(3) 0.076(3) 0.062(3) 0.013(3) 0.005(2) -0.013(2)
O4 0.074(3) 0.123(4) 0.110(4) -0.064(3) 0.033(3) -0.033(3)
O5 0.062(2) 0.054(2) 0.064(2) -0.0016(18) 0.0107(18) -0.0122(18)
N5 0.171(7) 0.123(6) 0.169(7) 0.021(6) -0.019(5) 0.004(6)
O6 0.090(3) 0.061(2) 0.057(2) 0.0109(19) -0.012(2) -0.021(2)
N6 0.113(8) 0.100(6) 0.101(7) 0.008(6) 0.049(6) -0.005(6)
O7 0.063(2) 0.081(3) 0.065(2) 0.023(2) 0.0147(19) 0.011(2)
C7 0.111(5) 0.103(5) 0.135(6) 0.041(5) -0.052(5) -0.059(5)
O8 0.098(3) 0.106(4) 0.090(3) -0.039(3) -0.005(2) 0.022(3)
C8 0.121(6) 0.079(5) 0.119(6) 0.036(4) -0.023(4) -0.052(4)
O9 0.079(3) 0.070(3) 0.069(3) -0.011(2) 0.028(2) -0.012(2)
C9 0.084(4) 0.072(4) 0.084(4) 0.024(3) -0.017(3) -0.022(3)
C10 0.060(3) 0.057(3) 0.060(3) 0.008(3) -0.002(3) -0.015(3)
C11 0.074(4) 0.067(4) 0.085(4) 0.021(3) -0.012(3) -0.031(3)
O12 0.123(4) 0.085(3) 0.087(3) -0.008(3) 0.048(3) -0.011(3)
C12 0.095(5) 0.093(5) 0.106(5) 0.042(4) -0.039(4) -0.043(4)
O13 0.060(2) 0.078(3) 0.065(3) -0.001(2) 0.0058(19) -0.014(2)
C13 0.056(3) 0.052(3) 0.054(3) -0.001(2) 0.005(2) -0.005(2)
O14 0.070(3) 0.070(3) 0.090(3) 0.001(2) 0.012(2) -0.016(2)
C14 0.054(3) 0.083(4) 0.059(3) -0.013(3) 0.009(3) 0.001(3)
O15 0.058(2) 0.138(4) 0.099(3) -0.065(3) 0.020(2) -0.017(3)
C15 0.069(4) 0.081(4) 0.063(4) -0.020(3) 0.013(3) -0.018(3)
O16 0.069(3) 0.074(3) 0.076(3) -0.016(2) 0.012(2) -0.015(2)
C16 0.071(4) 0.058(3) 0.061(3) 0.006(3) -0.006(3) -0.013(3)
C17 0.070(4) 0.062(3) 0.058(3) 0.005(3) -0.011(3) -0.015(3)
O17 0.271(10) 0.325(11) 0.257(10) -0.071(8) 0.060(8) 0.046(8)
C18 0.063(3) 0.059(3) 0.061(3) 0.012(3) -0.007(3) -0.012(3)
O18 0.163(9) 0.117(7) 0.163(9) 0.012(7) 0.016(8) -0.009(7)
C19 0.090(4) 0.053(3) 0.064(4) 0.000(3) -0.015(3) -0.010(3)
C20 0.087(4) 0.062(3) 0.062(4) -0.002(3) -0.015(3) -0.006(3)
C21 0.071(3) 0.061(3) 0.050(3) 0.005(3) 0.000(3) -0.010(3)
C22 0.067(3) 0.060(3) 0.056(3) 0.011(2) 0.014(2) 0.002(2)
C23 0.067(3) 0.070(4) 0.055(3) 0.015(3) 0.008(3) 0.005(3)
C24 0.058(3) 0.058(3) 0.054(3) 0.002(2) 0.012(2) 0.004(3)
C25 0.065(4) 0.090(5) 0.072(4) 0.023(3) 0.019(3) 0.020(3)
C26 0.062(3) 0.078(4) 0.058(3) 0.013(3) -0.001(3) -0.002(3)
C59 0.027(2) 0.074(3) 0.036(2) 0.0073(18) 0.0010(16) 0.0065(19)
C27 0.049(3) 0.070(3) 0.051(3) -0.004(2) 0.001(2) 0.003(2)
C28 0.061(4) 0.099(5) 0.084(4) -0.029(4) 0.000(3) 0.020(3)
C29 0.057(3) 0.068(4) 0.059(3) -0.005(3) 0.002(3) 0.007(3)
C30 0.069(4) 0.062(3) 0.056(3) 0.005(3) 0.010(3) -0.011(3)
C31 0.064(3) 0.063(3) 0.046(3) -0.005(2) 0.006(2) -0.007(3)
C32 0.075(4) 0.066(4) 0.079(4) -0.012(3) 0.023(3) -0.021(3)
C33 0.075(4) 0.073(4) 0.084(4) -0.008(3) 0.031(3) -0.019(3)
C34 0.069(4) 0.054(3) 0.066(4) -0.001(3) 0.008(3) -0.006(3)
C35 0.071(4) 0.058(3) 0.053(3) 0.006(3) 0.010(3) -0.008(3)
C36 0.068(4) 0.096(5) 0.084(4) 0.030(4) 0.000(3) -0.022(4)
C37 0.053(3) 0.073(4) 0.065(4) -0.001(3) 0.005(3) -0.007(3)
C39 0.057(3) 0.062(3) 0.064(3) -0.009(3) 0.018(2) -0.004(2)
C40 0.057(3) 0.064(3) 0.060(3) -0.013(3) 0.014(2) -0.002(3)
C41 0.085(4) 0.084(4) 0.083(4) 0.007(4) -0.013(4) -0.025(4)
C42 0.098(5) 0.093(5) 0.099(5) -0.005(4) 0.001(4) -0.038(4)
C43 0.052(3) 0.101(5) 0.081(4) -0.042(4) 0.014(3) -0.006(3)
C44 0.072(4) 0.090(4) 0.100(5) -0.019(4) -0.013(4) 0.010(3)
C45 0.076(4) 0.071(4) 0.094(5) -0.004(4) -0.004(3) -0.001(3)
C46 0.048(3) 0.086(4) 0.074(4) -0.022(3) 0.006(3) 0.003(3)
C47 0.058(3) 0.107(5) 0.090(4) -0.045(4) 0.015(3) -0.016(4)
C48 0.063(3) 0.101(5) 0.076(4) -0.037(4) 0.014(3) -0.015(3)
C49 0.056(3) 0.065(3) 0.057(3) -0.010(3) 0.004(2) -0.001(3)
C50 0.058(3) 0.056(3) 0.071(4) -0.014(3) -0.004(3) -0.002(3)
C51 0.061(3) 0.075(4) 0.067(4) -0.027(3) 0.010(3) 0.002(3)
C52 0.059(3) 0.070(4) 0.066(4) -0.008(3) 0.005(3) -0.009(3)
C53 0.186(9) 0.196(8) 0.161(9) 0.032(8) 0.032(7) 0.004(8)
C54 0.272(12) 0.185(8) 0.265(12) 0.022(8) 0.018(9) -0.019(8)
C55 0.197(10) 0.188(10) 0.175(10) -0.010(7) 0.030(7) 0.025(7)
C56 0.137(8) 0.106(7) 0.117(7) 0.000 0.039(6) 0.000
C57 0.088(8) 0.076(7) 0.126(8) 0.027(6) 0.039(6) -0.018(6)
C58 0.108(11) 0.105(6) 0.105(9) 0.004(7) 0.027(7) 0.002(7)
C38 0.095(7) 0.081(6) 0.081(9) -0.011(7) -0.002(7) -0.027(5)
O11 0.131(7) 0.069(5) 0.113(7) 0.004(5) -0.002(6) -0.021(5)
O10 0.101(6) 0.070(5) 0.099(6) 0.014(4) 0.004(5) -0.030(4)
O11' 0.085(7) 0.063(5) 0.088(6) -0.008(4) 0.028(5) -0.019(5)
O10' 0.154(9) 0.126(8) 0.125(8) -0.029(6) 0.063(7) -0.043(7)
C38' 0.084(8) 0.082(6) 0.089(8) -0.013(6) 0.017(6) -0.022(6)
C3 0.084(4) 0.069(3) 0.104(5) -0.003(4) 0.005(4) -0.028(3)
C6 0.135(6) 0.108(5) 0.118(6) 0.008(5) 0.061(5) 0.015(5)
C1 0.162(8) 0.106(5) 0.193(9) 0.029(6) 0.104(7) 0.013(5)
C4 0.098(5) 0.096(5) 0.146(7) 0.021(5) -0.052(5) -0.054(4)
C5 0.081(5) 0.172(7) 0.153(8) 0.062(6) 0.046(5) -0.002(5)
C2 0.190(8) 0.089(5) 0.146(8) -0.015(6) 0.042(7) 0.007(6)
O1 0.184(6) 0.151(6) 0.239(7) 0.089(5) -0.115(6) -0.115(5)

loop_
_atom_type_symbol
_atom_type_description
_atom_type_scat_dispersion_real
_atom_type_scat_dispersion_imag
_atom_type_scat_source
C C 0.0033 0.0016 'International Tables Vol C Tables 4.2.6.8 and 6.1.1.4'
H H 0.0000 0.0000 'International Tables Vol C Tables 4.2.6.8 and 6.1.1.4'
N N 0.0061 0.0033 'International Tables Vol C Tables 4.2.6.8 and 6.1.1.4'
O O 0.0106 0.0060 'International Tables Vol C Tables 4.2.6.8 and 6.1.1.4'
Cd Cd -0.8075 1.2024 'International Tables Vol C Tables 4.2.6.8 and 6.1.1.4'

loop_
_geom_angle_atom_site_label_1
_geom_angle_atom_site_label_2
_geom_angle_atom_site_label_3
_geom_angle
_geom_angle_site_symmetry_1
_geom_angle_site_symmetry_3
O4 Cd1 O5 85.41(17) . .
O4 Cd1 N1 166.4(2) . .
O5 Cd1 N1 91.77(17) . .
O4 Cd1 N2 98.1(2) . .
O5 Cd1 N2 92.33(16) . .
N1 Cd1 N2 95.27(19) . .
O4 Cd1 O2 84.12(19) . .
O5 Cd1 O2 169.39(16) . .
N1 Cd1 O2 98.81(18) . .
N2 Cd1 O2 87.50(16) . .
O4 Cd1 O3 82.43(19) . .
O5 Cd1 O3 125.38(14) . .
N1 Cd1 O3 88.45(17) . .
N2 Cd1 O3 142.04(16) . .
O2 Cd1 O3 54.67(14) . .
O4 Cd1 C13 81.29(18) . .
O5 Cd1 C13 151.09(16) . .
N1 Cd1 C13 95.18(18) . .
N2 Cd1 C13 114.84(18) . .
O2 Cd1 C13 27.35(15) . .
O3 Cd1 C13 27.36(15) . .
O11' Cd2 N4 104.5(4) . .
O11' Cd2 O10 23.2(3) . .
N4 Cd2 O10 122.5(3) . .
O11' Cd2 O12 91.2(3) . .
N4 Cd2 O12 87.0(2) . .
O10 Cd2 O12 78.6(4) . .
O11' Cd2 N3 90.2(3) . .
N4 Cd2 N3 91.6(2) . .
O10 Cd2 N3 103.1(4) . .
O12 Cd2 N3 178.22(19) . .
O11' Cd2 O14 110.8(4) . .
N4 Cd2 O14 144.57(17) . .
O10 Cd2 O14 92.3(3) . .
O12 Cd2 O14 94.5(2) . .
N3 Cd2 O14 85.95(18) . .
O11' Cd2 O13 165.0(4) . .
N4 Cd2 O13 90.46(17) . .
O10 Cd2 O13 143.4(3) . .
O12 Cd2 O13 88.77(17) . .
N3 Cd2 O13 90.10(17) . .
O14 Cd2 O13 54.25(15) . .
O11' Cd2 C39 137.9(4) . .
N4 Cd2 C39 117.5(2) . .
O10 Cd2 C39 118.5(3) . .
O12 Cd2 C39 92.79(19) . .
N3 Cd2 C39 86.82(18) . .
O14 Cd2 C39 27.10(17) . .
O13 Cd2 C39 27.19(17) . .
C15 N1 C14 115.9(5) . .
C15 N1 Cd1 124.7(4) . .
C14 N1 Cd1 118.5(4) . .
C13 O2 Cd1 92.2(3) . .
C16 N2 C20 117.7(5) . .
C16 N2 Cd1 121.4(4) . .
C20 N2 Cd1 120.7(4) . .
C13 O3 Cd1 92.1(3) . .
C33 N3 C34 117.2(6) . .
C33 N3 Cd2 120.3(5) . .
C34 N3 Cd2 122.0(4) . .
C36 N4 C37 116.3(6) . .
C36 N4 Cd2 125.1(4) . .
C37 N4 Cd2 118.6(4) . .
C52 O4 Cd1 134.0(4) 3_455 .
C55 N5 C54 132.8(16) . .
C55 N5 C53 113.9(12) . .
C54 N5 C53 112.9(15) . .
C18 O6 C21 116.6(5) . .
C58 N6 C56 109.6(12) . .
C58 N6 C57 115.5(12) . .
C56 N6 C57 134.5(11) . .
C58 N6 C58 24.7(9) . 2
C56 N6 C58 87.7(10) . 2
C57 N6 C58 134.5(9) . 2
C24 O7 C23 117.0(5) . .
C12 C7 O1 115.0(8) . .
C12 C7 C8 121.3(7) . .
O1 C7 C8 123.7(8) . .
C59 O8 C22 107.7(4) . .
C7 C8 C9 119.1(7) . .
C31 O9 C30 119.2(5) . .
C8 C9 C10 120.3(6) . .
C11 C10 C9 117.7(5) . .
C11 C10 C13 122.0(5) . .
C9 C10 C13 120.3(5) . .
C10 C11 C12 121.7(6) . .
C7 C12 C11 119.9(7) . .
C39 O13 Cd2 89.2(4) . .
O2 C13 O3 120.8(5) . .
O2 C13 C10 119.7(5) . .
O3 C13 C10 119.4(5) . .
O2 C13 Cd1 60.4(3) . .
O3 C13 Cd1 60.6(3) . .
C10 C13 Cd1 173.2(4) . .
C39 O14 Cd2 93.1(4) . .
N1 C14 C26 124.3(6) . 6_575
C46 O15 C43 116.4(5) . .
N1 C15 C25 124.5(6) . 6_575
N2 C16 C17 123.0(6) . .
C18 C17 C16 119.0(5) . .
C17 C18 O6 126.5(5) . .
C17 C18 C19 118.4(5) . .
O6 C18 C19 115.2(5) . .
C58 O18 C58 24.3(9) . 2
C20 C19 C18 118.8(6) . .
N2 C20 C19 123.0(6) . .
O6 C21 C22 107.0(5) . .
C23 C22 C30 110.2(5) . .
C23 C22 C21 107.3(5) . .
C30 C22 C21 110.9(5) . .
C23 C22 O8 112.3(5) . .
C30 C22 O8 106.7(5) . .
C21 C22 O8 109.5(5) . .
O7 C23 C22 109.3(5) . .
O7 C24 C26 123.8(5) . .
O7 C24 C25 116.9(5) . .
C26 C24 C25 119.3(6) . .
C15 C25 C24 117.9(6) 6_576 .
C14 C26 C24 118.0(6) 6_576 .
C27 C59 O8 116.7(4) . .
C59 C27 C28 117.3(5) . .
C59 C27 C29 123.3(6) . .
C28 C27 C29 119.3(6) . .
C27 C28 C36 119.4(6) . 6_576
C27 C29 C37 117.7(6) . 6_576
O9 C30 C22 107.4(5) . .
C32 C31 O9 116.3(6) . .
C32 C31 C35 119.6(6) . .
O9 C31 C35 124.0(6) . .
C31 C32 C33 118.0(6) . .
N3 C33 C32 123.5(6) . .
N3 C34 C35 124.3(6) . .
C34 C35 C31 117.4(6) . .
N4 C36 C28 123.4(6) . 6_575
N4 C37 C29 124.0(6) . 6_575
O14 C39 O13 123.4(6) . .
O14 C39 C40 117.2(6) . .
O13 C39 C40 119.4(6) . .
O14 C39 Cd2 59.8(3) . .
O13 C39 Cd2 63.6(3) . .
C40 C39 Cd2 174.4(4) . .
C45 C40 C41 117.2(6) . .
C45 C40 C39 122.6(6) . .
C41 C40 C39 120.2(6) . .
C42 C41 C40 120.7(7) . .
C43 C42 C41 119.3(8) . .
C42 C43 C44 121.2(6) . .
C42 C43 O15 120.1(8) . .
C44 C43 O15 118.5(7) . .
C45 C44 C43 118.4(7) . .
C40 C45 C44 122.9(8) . .
C51 C46 C47 120.1(6) . .
C51 C46 O15 115.8(6) . .
C47 C46 O15 123.9(6) . .
C46 C47 C48 119.7(6) . .
C49 C48 C47 120.5(6) . .
C48 C49 C50 117.7(6) . .
C48 C49 C52 119.4(6) . .
C50 C49 C52 122.8(5) . .
C51 C50 C49 120.9(6) . .
C50 C51 C46 121.0(6) . .
O16 C52 O4 124.2(6) . 3_545
O16 C52 C49 120.1(6) . .
O4 C52 C49 115.7(5) 3_545 .
O17 C55 N5 118.8(18) . .
N6 C56 N6 85.0(12) . 2
C58 C58 O18 118.0(12) 2 .
C58 C58 N6 112.9(11) 2 .
O18 C58 N6 119.9(15) . .
C58 C58 O18 37.7(7) 2 2
O18 C58 O18 85.0(14) . 2
N6 C58 O18 150.6(12) . 2
C58 C58 N6 42.4(7) 2 2
O18 C58 N6 160.3(13) . 2
N6 C58 N6 77.1(11) . 2
O18 C58 N6 76.1(7) 2 2
O10 C38 O11 121.6(17) . .
O10 C38 C3 116.6(13) . .
O11 C38 C3 120.5(11) . .
C38 O10 Cd2 104.1(12) . .
C38' O11' Cd2 130.7(13) . .
O11' C38' O10' 124.2(17) . .
O11' C38' C3 114.0(18) . .
O10' C38' C3 121.6(16) . .
C1 C3 C6 118.2(9) . .
C1 C3 C38 133.1(10) . .
C6 C3 C38 106.6(10) . .
C1 C3 C38' 105.8(11) . .
C6 C3 C38' 135.9(12) . .
C38 C3 C38' 32.6(8) . .
C3 C6 C5 117.5(10) . .
C3 C1 C2 124.0(11) . .
C5 C4 C2 122.7(10) . .
C5 C4 O1 112.1(13) . 5_565
C2 C4 O1 123.4(13) . 5_565
C4 C5 C6 119.6(9) . .
C4 C2 C1 117.1(11) . .
C7 O1 C4 121.6(7) . 5_565

loop_
_geom_bond_atom_site_label_1
_geom_bond_atom_site_label_2
_geom_bond_distance
_geom_bond_site_symmetry_2
Cd1 O4 2.204(5) .
Cd1 O5 2.302(4) .
Cd1 N1 2.310(5) .
Cd1 N2 2.315(5) .
Cd1 O2 2.380(4) .
Cd1 O3 2.383(4) .
Cd1 C13 2.735(6) .
Cd2 O11' 2.110(11) .
Cd2 N4 2.298(5) .
Cd2 O10 2.324(11) .
Cd2 O12 2.333(5) .
Cd2 N3 2.368(5) .
Cd2 O14 2.377(5) .
Cd2 O13 2.460(4) .
Cd2 C39 2.745(6) .
N1 C15 1.338(8) .
N1 C14 1.338(8) .
O2 C13 1.257(7) .
N2 C16 1.321(7) .
N2 C20 1.338(9) .
O3 C13 1.258(7) .
N3 C33 1.321(8) .
N3 C34 1.334(8) .
N4 C36 1.326(8) .
N4 C37 1.350(8) .
O4 C52 1.266(8) 3_455
N5 C55 1.352(10) .
N5 C54 1.445(10) .
N5 C53 1.452(10) .
O6 C18 1.367(7) .
O6 C21 1.422(7) .
N6 C58 1.365(10) .
N6 C56 1.518(9) .
N6 C57 1.537(10) .
N6 C58 1.866(19) 2
O7 C24 1.364(7) .
O7 C23 1.427(7) .
C7 C12 1.334(11) .
C7 O1 1.358(10) .
C7 C8 1.381(11) .
O8 C59 1.450(7) .
O8 C22 1.540(8) .
C8 C9 1.383(10) .
O9 C31 1.365(7) .
O9 C30 1.415(7) .
C9 C10 1.405(9) .
C10 C11 1.368(9) .
C10 C13 1.473(8) .
C11 C12 1.379(9) .
O13 C39 1.254(8) .
O14 C39 1.252(7) .
C14 C26 1.366(9) 6_575
O15 C46 1.410(8) .
O15 C43 1.444(8) .
C15 C25 1.359(9) 6_575
O16 C52 1.241(7) .
C16 C17 1.386(8) .
C17 C18 1.363(9) .
O17 C55 1.243(9) .
C18 C19 1.392(8) .
O18 C58 1.258(10) .
O18 C58 1.82(2) 2
C19 C20 1.362(9) .
C21 C22 1.533(8) .
C22 C23 1.504(8) .
C22 C30 1.521(9) .
C24 C26 1.374(8) .
C24 C25 1.386(8) .
C25 C15 1.359(9) 6_576
C26 C14 1.366(9) 6_576
C59 C27 1.349(7) .
C27 C28 1.357(9) .
C27 C29 1.378(8) .
C28 C36 1.378(9) 6_576
C29 C37 1.378(9) 6_576
C31 C32 1.364(9) .
C31 C35 1.395(8) .
C32 C33 1.373(9) .
C34 C35 1.348(9) .
C36 C28 1.378(9) 6_575
C37 C29 1.378(9) 6_575
C39 C40 1.518(8) .
C40 C45 1.350(9) .
C40 C41 1.378(10) .
C41 C42 1.373(10) .
C42 C43 1.343(11) .
C43 C44 1.356(12) .
C44 C45 1.353(10) .
C46 C51 1.362(8) .
C46 C47 1.362(9) .
C47 C48 1.388(9) .
C48 C49 1.387(8) .
C49 C50 1.396(9) .
C49 C52 1.496(9) .
C50 C51 1.349(9) .
C52 O4 1.266(8) 3_545
C56 N6 1.518(9) 2
C58 C58 0.85(3) 2
C58 O18 1.82(2) 2
C58 N6 1.866(19) 2
C38 O10 1.247(10) .
C38 O11 1.266(10) .
C38 C3 1.515(18) .
O11' C38' 1.17(2) .
O10' C38' 1.30(2) .
C38' C3 1.537(19) .
C3 C1 1.304(13) .
C3 C6 1.332(12) .
C6 C5 1.434(15) .
C1 C2 1.366(15) .
C4 C5 1.284(15) .
C4 C2 1.296(16) .
C4 O1 1.407(11) 5_565
O1 C4 1.407(11) 5_565
